data_1511448
loop_
_publ_author_name
'Orth, M.'
'Schnick, W.'
'Hoffmann, R.D.'
'Poettgen, R.'

_publ_section_title
;
 Orthonitridoborate ions (B N3)(56-) in orthonitridosilicate cages:
 synthesis, crystal structure and magnetic properties of Ba4 Pr7 (Si12 N23
 O) (B N3), Ba4 Nd7 (Si12 N23 O) (B N3) and Ba4 Sm7 (Si12 N23 O) (B N3)
;
_journal_name_full 'Chemistry - A European Journal'
_journal_page_first 2791
_journal_page_last 2797
_journal_paper_doi 10.1002/1521-3765(20010702)7:13<2791::AID-CHEM2791>3.0.CO;2-Q
_journal_volume 7
_journal_year 2001
_chemical_formula_sum 'B Ba4 N26 Nd7 O Si12'
_chemical_name_systematic 'Ba4 Nd7 (Si12 N23 O) (B N3)'
_space_group_IT_number 174
_symmetry_space_group_name_Hall 'P -6'
_symmetry_space_group_name_H-M 'P -6'
_cell_angle_alpha 90
_cell_angle_beta 90
_cell_angle_gamma 120
_cell_formula_units_Z 1
_cell_length_a 12.2255
_cell_length_b 12.2255
_cell_length_c 5.446
_cell_volume 704.923
_citation_journal_id_ASTM CEUJED
_cod_data_source_file boron0-1_74.cif
_cod_data_source_block B1Ba4N26Nd7O1Si12
_cod_original_cell_volume 704.9228
_cod_original_formula_sum 'B1 Ba4 N26 Nd7 O1 Si12'
_cod_database_code 1511448

loop_
_symmetry_equiv_pos_as_xyz
x,y,z
-x+y,-x,-z
-y,x-y,z
x,y,-z
-x+y,-x,z
-y,x-y,-z

loop_
_atom_site_label
_atom_site_type_symbol
_atom_site_fract_x
_atom_site_fract_y
_atom_site_fract_z
_atom_site_occupancy
_atom_site_U_iso_or_equiv
Si1 Si+4 0.19812 0.32226 0.5 1 0.0
O4 O-2 0.2101 0.184 0.5 0.0417 0.0
N6 N-3 0.1894 0.5489 0 0.9583 0.0
Si3 Si+4 0.307 0.5064 0 1 0.0
Si4 Si+4 0.506 0.236 0 1 0.0
N1 N-3 0.2771 0.4056 0.2436 0.9583 0.0
Si2 Si+4 0.31194 0.11954 0.5 1 0.0
Nd1 Nd+3 0.03533 0.32516 0 1 0.0
Ba2 Ba+2 0.3333 0.6667 0.5 1 0.0
N7 N-3 0.6047 0.175 0 0.9583 0.0
N4 N-3 0.2101 0.184 0.5 0.9583 0.0
Nd3 Nd+3 0 0 0.5 1 0.0
Nd2 Nd+3 0.24978 0.22089 0 1 0.0
O5 O-2 0.1894 0.5489 0 0.0417 0.0
O6 O-2 0.6047 0.175 0 0.0417 0.0
N2 N-3 0.4013 0.1705 0.2397 0.9583 0.0
O3 O-2 0.0428 0.2852 0.5 0.0417 0.0
N3 N-3 0.0428 0.2852 0.5 0.9583 0.0
B1 B+3 0 0 0 1 0.0
N5 N-3 0.0167 0.1267 0 1 0.0
O1 O-2 0.2771 0.4056 0.2436 0.0417 0.0
O2 O-2 0.4013 0.1705 0.2397 0.0417 0.0
Ba1 Ba+2 0.56765 0.08028 0.5 1 0.0
